data_2209441
loop_
_publ_author_name
'Li, Shu-Yan'
'Zhong, Ping'
'Hu, Mao-Lin'

_publ_section_title
5-(3-Bromobenzylideneamino)-4-chloro-1-[2,6-dichloro-4-(trifluoromethyl)phenyl]-1<i>H</i>-pyrazole-3-carbonitrile
_journal_coeditor_code CF2035
_journal_issue 7
_journal_name_full 'Acta Crystallographica Section E'
_journal_page_first o2832
_journal_page_last o2833
_journal_paper_doi 10.1107/S1600536806022124
_journal_volume 62
_journal_year 2006
_chemical_formula_iupac 'C18 H7 Br Cl3 F3 N4'
_chemical_formula_moiety 'C18 H7 Br Cl3 F3 N4'
_chemical_formula_sum 'C18 H7 Br Cl3 F3 N4'
_chemical_formula_weight 522.54
_chemical_melting_point 470.5(5)
_chemical_name_systematic
;
5-(3-Bromobenzylideneamino)-4-chloro-1-[2,6-dichloro-4-
(trifluoromethyl)phenyl]-1H-pyrazole-3-carbonitrile
;
_space_group_IT_number 2
_symmetry_cell_setting triclinic
_symmetry_space_group_name_Hall '-P 1'
_symmetry_space_group_name_H-M 'P -1'
_atom_sites_solution_hydrogens geom
_atom_sites_solution_primary direct
_atom_sites_solution_secondary difmap
_cell_angle_alpha 92.974(2)
_cell_angle_beta 107.609(2)
_cell_angle_gamma 98.142(2)
_cell_formula_units_Z 2
_cell_length_a 7.8683(8)
_cell_length_b 11.5269(12)
_cell_length_c 11.8954(12)
_cell_measurement_reflns_used 1216
_cell_measurement_temperature 298(2)
_cell_measurement_theta_max 24.18
_cell_measurement_theta_min 2.66
_cell_volume 1012.82(18)
_computing_cell_refinement 'SAINT (Bruker, 2002)'
_computing_data_collection 'SMART (Bruker, 2002)'
_computing_data_reduction SAINT
_computing_molecular_graphics 'SHELXTL (Bruker, 2002)'
_computing_publication_material SHELXL97
_computing_structure_refinement 'SHELXL97 (Sheldrick, 1997)'
_computing_structure_solution 'SHELXS97 (Sheldrick, 1997)'
_diffrn_ambient_temperature 298(2)
_diffrn_measured_fraction_theta_full 0.982
_diffrn_measured_fraction_theta_max 0.982
_diffrn_measurement_device_type 'Bruker APEX area-detector'
_diffrn_measurement_method '\f and \w'
_diffrn_radiation_monochromator graphite
_diffrn_radiation_source 'fine-focus sealed tube'
_diffrn_radiation_type MoK\a
_diffrn_radiation_wavelength 0.71073
_diffrn_reflns_av_R_equivalents 0.0195
_diffrn_reflns_av_sigmaI/netI 0.0490
_diffrn_reflns_limit_h_max 9
_diffrn_reflns_limit_h_min -9
_diffrn_reflns_limit_k_max 13
_diffrn_reflns_limit_k_min -13
_diffrn_reflns_limit_l_max 14
_diffrn_reflns_limit_l_min -10
_diffrn_reflns_number 5472
_diffrn_reflns_theta_full 25.26
_diffrn_reflns_theta_max 25.26
_diffrn_reflns_theta_min 1.79
_diffrn_standards_number 0
_exptl_absorpt_coefficient_mu 2.464
_exptl_absorpt_correction_T_max 0.756
_exptl_absorpt_correction_T_min 0.626
_exptl_absorpt_correction_type multi-scan
_exptl_absorpt_process_details '(SADABS; Bruker, 2002)'
_exptl_crystal_colour Colourless
_exptl_crystal_density_diffrn 1.713
_exptl_crystal_density_method 'not measured'
_exptl_crystal_description Block
_exptl_crystal_F_000 512
_exptl_crystal_size_max 0.21
_exptl_crystal_size_mid 0.17
_exptl_crystal_size_min 0.12
_refine_diff_density_max 0.672
_refine_diff_density_min -0.466
_refine_ls_extinction_method none
_refine_ls_goodness_of_fit_ref 1.044
_refine_ls_hydrogen_treatment constr
_refine_ls_matrix_type full
_refine_ls_number_parameters 262
_refine_ls_number_reflns 3614
_refine_ls_number_restraints 0
_refine_ls_restrained_S_all 1.044
_refine_ls_R_factor_all 0.0872
_refine_ls_R_factor_gt 0.0585
_refine_ls_shift/su_max 0.000
_refine_ls_shift/su_mean 0.000
_refine_ls_structure_factor_coef Fsqd
_refine_ls_weighting_details 'calc w=1/[\s^2^(Fo^2^)+(0.0721P)^2^+0.403P] where P=(Fo^2^+2Fc^2^)/3'
_refine_ls_weighting_scheme calc
_refine_ls_wR_factor_gt 0.1365
_refine_ls_wR_factor_ref 0.1526
_reflns_number_gt 2463
_reflns_number_total 3614
_reflns_threshold_expression I>2\s(I)
_cod_data_source_file cf2035.cif
_cod_data_source_block I
_cod_depositor_comments
;
The following automatic conversions were performed:
'_symmetry_cell_setting' value 'Triclinic' changed to 'triclinic'
according to '/home/saulius/struct/CIF-dictionaries/cif_core.dic'
dictionary named 'cif_core.dic' version 2.4.1 from 2010-06-29.

Automatic conversion script
Id: cif_fix_enum 1527 2010-12-29 10:47:43Z saulius 

The following automatic conversions were performed:

'_chemical_melting_point' value '470-471' was changed to '470.5(5)' -
the average value was taken and precision was estimated.

Automatic conversion script
Id: cif_fix_values 1646 2011-03-28 12:23:43Z adriana 

The following automatic conversions were performed:

'_chemical_melting_point' value '470-471' was changed to '470.5(5)' -
the average value was taken and precision was
estimated.

'_symmetry_cell_setting' value 'Triclinic' changed to
'triclinic' according to
/home/saulius/struct/CIF-dictionaries/cif_core.dic dictionary named
'cif_core.dic' version 2.4.1 from 2010-06-29.

Automatic conversion script
Id: cif_fix_values 1715 2011-07-08 13:25:40Z adriana 
;
_cod_database_code 2209441
_cod_database_fobs_code 2209441

loop_
_symmetry_equiv_pos_as_xyz
'x, y, z'
'-x, -y, -z'

loop_
_atom_site_type_symbol
_atom_site_label
_atom_site_fract_x
_atom_site_fract_y
_atom_site_fract_z
_atom_site_U_iso_or_equiv
_atom_site_adp_type
_atom_site_calc_flag
_atom_site_refinement_flags
_atom_site_occupancy
Br Br1 1.12268(8) 1.05634(6) 0.80614(6) 0.0885(3) Uani d . 1
Cl Cl1 0.1425(2) 0.77826(16) 0.08115(17) 0.0935(6) Uani d . 1
Cl Cl2 0.69753(18) 0.53816(13) 0.19242(13) 0.0698(4) Uani d . 1
Cl Cl3 0.2776(2) 0.57684(13) 0.51239(12) 0.0793(5) Uani d . 1
F F1 0.7760(6) 0.8138(6) -0.1287(4) 0.161(2) Uani d . 1
F F2 0.5323(8) 0.7531(5) -0.2480(3) 0.172(3) Uani d . 1
F F3 0.5789(10) 0.9122(5) -0.1609(6) 0.185(3) Uani d . 1
N N1 0.3540(5) 0.6074(3) 0.2102(3) 0.0486(9) Uani d . 1
N N2 0.2331(5) 0.5069(3) 0.1792(3) 0.0527(10) Uani d . 1
N N3 -0.0468(7) 0.3150(4) 0.2878(5) 0.0794(14) Uani d . 1
N N4 0.5036(5) 0.7593(3) 0.3613(3) 0.0506(10) Uani d . 1
C C1 0.6069(8) 0.8080(6) -0.1458(5) 0.0688(15) Uani d . 1
C C2 0.5440(6) 0.7571(4) -0.0503(4) 0.0469(11) Uani d . 1
C C3 0.6382(6) 0.6799(4) 0.0165(4) 0.0492(11) Uani d . 1
H H3 0.7412 0.6597 0.0031 0.059 Uiso calc R 1
C C4 0.5768(6) 0.6326(4) 0.1047(4) 0.0442(11) Uani d . 1
C C5 0.4217(6) 0.6592(4) 0.1229(4) 0.0447(11) Uani d . 1
C C6 0.3308(6) 0.7379(5) 0.0548(5) 0.0572(13) Uani d . 1
C C7 0.3908(7) 0.7872(4) -0.0317(4) 0.0560(13) Uani d . 1
H H7 0.3287 0.8403 -0.0772 0.067 Uiso calc R 1
C C8 0.1945(6) 0.4870(4) 0.2791(4) 0.0481(11) Uani d . 1
C C9 0.2910(6) 0.5720(4) 0.3715(4) 0.0499(11) Uani d . 1
C C10 0.3935(6) 0.6504(4) 0.3260(4) 0.0479(11) Uani d . 1
C C11 0.5976(6) 0.7869(4) 0.4693(4) 0.0536(12) Uani d . 1
H H11 0.5995 0.7314 0.5235 0.064 Uiso calc R 1
C C12 0.7032(6) 0.9052(4) 0.5094(4) 0.0486(11) Uani d . 1
C C13 0.8319(6) 0.9245(4) 0.6210(4) 0.0537(12) Uani d . 1
H H13 0.8455 0.8642 0.6705 0.064 Uiso calc R 1
C C14 0.9388(6) 1.0327(5) 0.6578(5) 0.0562(13) Uani d . 1
C C15 0.9172(7) 1.1235(5) 0.5880(6) 0.0684(15) Uani d . 1
H H15 0.9889 1.1970 0.6144 0.082 Uiso calc R 1
C C16 0.7875(8) 1.1046(5) 0.4773(6) 0.0702(15) Uani d . 1
H H16 0.7719 1.1660 0.4295 0.084 Uiso calc R 1
C C17 0.6811(7) 0.9957(5) 0.4373(5) 0.0576(13) Uani d . 1
H H17 0.5953 0.9833 0.3624 0.069 Uiso calc R 1
C C18 0.0592(7) 0.3896(5) 0.2816(5) 0.0575(13) Uani d . 1

loop_
_atom_site_aniso_label
_atom_site_aniso_U_11
_atom_site_aniso_U_22
_atom_site_aniso_U_33
_atom_site_aniso_U_12
_atom_site_aniso_U_13
_atom_site_aniso_U_23
Br1 0.0723(4) 0.1018(5) 0.0705(4) 0.0102(3) -0.0001(3) -0.0291(4)
Cl1 0.0725(10) 0.1236(14) 0.1084(13) 0.0469(10) 0.0459(10) 0.0366(11)
Cl2 0.0677(9) 0.0796(9) 0.0683(9) 0.0253(7) 0.0210(7) 0.0302(7)
Cl3 0.1082(12) 0.0822(10) 0.0528(8) -0.0100(8) 0.0447(9) 0.0055(7)
F1 0.085(3) 0.301(7) 0.114(4) 0.014(4) 0.048(3) 0.123(4)
F2 0.203(5) 0.232(6) 0.045(2) -0.088(5) 0.044(3) 0.001(3)
F3 0.327(8) 0.121(4) 0.220(6) 0.094(5) 0.214(7) 0.107(4)
N1 0.050(2) 0.052(2) 0.042(2) -0.0030(18) 0.0171(19) 0.0045(18)
N2 0.052(2) 0.055(2) 0.048(2) -0.0011(19) 0.016(2) 0.0012(19)
N3 0.080(3) 0.062(3) 0.094(4) -0.006(3) 0.031(3) 0.016(3)
N4 0.054(2) 0.056(2) 0.042(2) 0.0007(19) 0.019(2) 0.0039(19)
C1 0.069(4) 0.081(4) 0.049(3) -0.004(3) 0.012(3) 0.018(3)
C2 0.052(3) 0.051(3) 0.032(2) -0.001(2) 0.010(2) 0.002(2)
C3 0.049(3) 0.057(3) 0.041(3) 0.005(2) 0.014(2) 0.004(2)
C4 0.046(3) 0.047(3) 0.036(2) 0.006(2) 0.009(2) 0.006(2)
C5 0.046(3) 0.052(3) 0.032(2) -0.002(2) 0.011(2) 0.000(2)
C6 0.048(3) 0.068(3) 0.056(3) 0.009(2) 0.017(3) 0.002(3)
C7 0.058(3) 0.064(3) 0.047(3) 0.016(2) 0.014(3) 0.020(2)
C8 0.051(3) 0.047(3) 0.048(3) 0.007(2) 0.018(2) 0.009(2)
C9 0.055(3) 0.056(3) 0.043(3) 0.009(2) 0.022(2) 0.007(2)
C10 0.047(3) 0.057(3) 0.039(3) 0.006(2) 0.016(2) 0.003(2)
C11 0.060(3) 0.056(3) 0.045(3) 0.005(2) 0.018(3) 0.009(2)
C12 0.047(3) 0.056(3) 0.046(3) 0.003(2) 0.022(2) 0.002(2)
C13 0.055(3) 0.055(3) 0.052(3) 0.006(2) 0.020(3) 0.002(2)
C14 0.050(3) 0.063(3) 0.054(3) 0.007(2) 0.018(2) -0.009(3)
C15 0.060(3) 0.056(3) 0.084(4) -0.004(3) 0.025(3) -0.013(3)
C16 0.076(4) 0.054(3) 0.087(4) 0.009(3) 0.034(4) 0.017(3)
C17 0.059(3) 0.066(3) 0.053(3) 0.011(3) 0.024(3) 0.011(3)
C18 0.063(3) 0.054(3) 0.059(3) 0.008(3) 0.023(3) 0.009(3)

loop_
_atom_type_symbol
_atom_type_description
_atom_type_scat_dispersion_real
_atom_type_scat_dispersion_imag
_atom_type_scat_source
C C 0.0033 0.0016 'International Tables Vol C Tables 4.2.6.8 and 6.1.1.4'
H H 0.0000 0.0000 'International Tables Vol C Tables 4.2.6.8 and 6.1.1.4'
N N 0.0061 0.0033 'International Tables Vol C Tables 4.2.6.8 and 6.1.1.4'
F F 0.0171 0.0103 'International Tables Vol C Tables 4.2.6.8 and 6.1.1.4'
Cl Cl 0.1484 0.1585 'International Tables Vol C Tables 4.2.6.8 and 6.1.1.4'
Br Br -0.2901 2.4595 'International Tables Vol C Tables 4.2.6.8 and 6.1.1.4'

loop_
_geom_angle_atom_site_label_1
_geom_angle_atom_site_label_2
_geom_angle_atom_site_label_3
_geom_angle
N2 N1 C10 113.6(4)
N2 N1 C5 119.3(4)
C10 N1 C5 127.1(4)
C8 N2 N1 103.2(4)
C11 N4 C10 120.3(4)
F3 C1 F2 103.5(6)
F3 C1 F1 104.4(6)
F2 C1 F1 104.7(6)
F3 C1 C2 113.9(5)
F2 C1 C2 114.9(5)
F1 C1 C2 114.2(5)
C3 C2 C7 121.3(4)
C3 C2 C1 119.4(5)
C7 C2 C1 119.3(5)
C2 C3 C4 118.6(4)
C2 C3 H3 120.7
C4 C3 H3 120.7
C5 C4 C3 121.1(4)
C5 C4 Cl2 119.7(3)
C3 C4 Cl2 119.1(3)
C4 C5 C6 118.8(4)
C4 C5 N1 121.4(4)
C6 C5 N1 119.8(4)
C7 C6 C5 121.0(4)
C7 C6 Cl1 119.4(4)
C5 C6 Cl1 119.6(4)
C6 C7 C2 119.2(4)
C6 C7 H7 120.4
C2 C7 H7 120.4
N2 C8 C9 112.2(4)
N2 C8 C18 120.9(4)
C9 C8 C18 126.9(4)
C10 C9 C8 106.1(4)
C10 C9 Cl3 128.0(4)
C8 C9 Cl3 125.9(4)
N1 C10 C9 104.9(4)
N1 C10 N4 116.8(4)
C9 C10 N4 137.9(4)
N4 C11 C12 120.7(4)
N4 C11 H11 119.7
C12 C11 H11 119.7
C17 C12 C13 119.9(5)
C17 C12 C11 121.4(5)
C13 C12 C11 118.6(4)
C14 C13 C12 119.6(5)
C14 C13 H13 120.2
C12 C13 H13 120.2
C15 C14 C13 121.1(5)
C15 C14 Br1 119.3(4)
C13 C14 Br1 119.6(4)
C14 C15 C16 119.2(5)
C14 C15 H15 120.4
C16 C15 H15 120.4
C17 C16 C15 120.7(5)
C17 C16 H16 119.6
C15 C16 H16 119.6
C16 C17 C12 119.4(5)
C16 C17 H17 120.3
C12 C17 H17 120.3
N3 C18 C8 177.3(6)

loop_
_geom_bond_atom_site_label_1
_geom_bond_atom_site_label_2
_geom_bond_distance
Br1 C14 1.890(5)
Cl1 C6 1.723(5)
Cl2 C4 1.728(4)
Cl3 C9 1.709(5)
F1 C1 1.275(7)
F2 C1 1.268(7)
F3 C1 1.264(7)
N1 N2 1.347(5)
N1 C10 1.366(6)
N1 C5 1.423(5)
N2 C8 1.336(6)
N3 C18 1.132(6)
N4 C10 1.386(6)
N4 C11 1.271(6)
C1 C2 1.486(7)
C2 C3 1.370(6)
C2 C7 1.377(6)
C3 C4 1.387(6)
C3 H3 0.930
C4 C5 1.374(6)
C5 C6 1.379(7)
C6 C7 1.372(7)
C7 H7 0.930
C8 C9 1.385(6)
C8 C18 1.442(7)
C9 C10 1.367(6)
C11 C12 1.467(7)
C11 H11 0.930
C12 C17 1.380(7)
C12 C13 1.389(7)
C13 C14 1.371(7)
C13 H13 0.930
C14 C15 1.368(8)
C15 C16 1.384(8)
C15 H15 0.930
C16 C17 1.379(7)
C16 H16 0.930
C17 H17 0.930

loop_
_cod_related_entry_id
_cod_related_entry_database
_cod_related_entry_code
1 ChemSpider 30654983
